data_7024463
loop_
_publ_author_name
'Li, Jingqiu'
'Li, Fuwei'
'Koh, Lip Lin'
'Hor, T. S. Andy'

_publ_section_title
;
 [Pt2(mu-SAz)(mu-S)]2+ (SAz = azolium thiolate) dication as an unusual
 source for quadruply bridging sulfide in [Ag2Pt2(mu-SAz)(mu4-S)]3+.
;
_journal_issue 9
_journal_name_full 'Dalton transactions (Cambridge, England : 2003)'
_journal_page_first 2441
_journal_page_last 2448
_journal_paper_doi 10.1039/b917404d
_journal_volume 39
_journal_year 2010
_chemical_formula_sum 'C85 H78.5 Cl6.5 F12 N O0.75 P6 Pt2 S3'
_chemical_formula_weight 2256.59
_chemical_name_systematic
;
?
;
_space_group_IT_number 2
_symmetry_cell_setting triclinic
_symmetry_space_group_name_Hall '-P 1'
_symmetry_space_group_name_H-M 'P -1'
_atom_sites_solution_hydrogens geom
_atom_sites_solution_primary direct
_atom_sites_solution_secondary difmap
_audit_creation_method SHELXL-97
_cell_angle_alpha 88.391(4)
_cell_angle_beta 68.395(2)
_cell_angle_gamma 62.550(3)
_cell_formula_units_Z 2
_cell_length_a 17.374(2)
_cell_length_b 18.807(3)
_cell_length_c 19.168(2)
_cell_measurement_reflns_used 3623
_cell_measurement_temperature 295(2)
_cell_measurement_theta_max 19.97
_cell_measurement_theta_min 2.31
_cell_volume 5090.8(12)
_computing_cell_refinement 'Bruker SMART'
_computing_data_collection 'Bruker SMART'
_computing_data_reduction 'Bruker SAINT'
_computing_molecular_graphics 'Bruker SHELXTL'
_computing_publication_material 'Bruker SHELXTL'
_computing_structure_refinement 'SHELXL-97 (Sheldrick, 1997)'
_computing_structure_solution 'SHELXS-97 (Sheldrick, 1990)'
_diffrn_ambient_temperature 295(2)
_diffrn_measured_fraction_theta_full 0.999
_diffrn_measured_fraction_theta_max 0.999
_diffrn_measurement_device_type 'CCD area detector'
_diffrn_measurement_method 'phi and omega scans'
_diffrn_radiation_monochromator graphite
_diffrn_radiation_source 'fine-focus sealed tube'
_diffrn_radiation_type MoK\a
_diffrn_radiation_wavelength 0.71073
_diffrn_reflns_av_R_equivalents 0.0510
_diffrn_reflns_av_sigmaI/netI 0.1034
_diffrn_reflns_limit_h_max 20
_diffrn_reflns_limit_h_min -20
_diffrn_reflns_limit_k_max 22
_diffrn_reflns_limit_k_min -21
_diffrn_reflns_limit_l_max 22
_diffrn_reflns_limit_l_min -13
_diffrn_reflns_number 30189
_diffrn_reflns_theta_full 25.00
_diffrn_reflns_theta_max 25.00
_diffrn_reflns_theta_min 1.37
_exptl_absorpt_coefficient_mu 3.133
_exptl_absorpt_correction_T_max 0.3984
_exptl_absorpt_correction_T_min 0.2551
_exptl_absorpt_correction_type multi-scan
_exptl_absorpt_process_details 'Sadabs, (Sheldrick 2001)'
_exptl_crystal_colour Yellow
_exptl_crystal_density_diffrn 1.472
_exptl_crystal_density_meas ?
_exptl_crystal_density_method 'not measured'
_exptl_crystal_description Block
_exptl_crystal_F_000 2227
_exptl_crystal_size_max 0.60
_exptl_crystal_size_mid 0.56
_exptl_crystal_size_min 0.36
_refine_diff_density_max 1.027
_refine_diff_density_min -0.773
_refine_diff_density_rms 0.146
_refine_ls_extinction_method none
_refine_ls_goodness_of_fit_ref 0.976
_refine_ls_hydrogen_treatment constr
_refine_ls_matrix_type full
_refine_ls_number_parameters 1043
_refine_ls_number_reflns 17947
_refine_ls_number_restraints 152
_refine_ls_restrained_S_all 0.982
_refine_ls_R_factor_all 0.1156
_refine_ls_R_factor_gt 0.0669
_refine_ls_shift/su_max 0.001
_refine_ls_shift/su_mean 0.000
_refine_ls_structure_factor_coef Fsqd
_refine_ls_weighting_details 'calc w=1/[\s^2^(Fo^2^)+(0.0985P)^2^+0.0000P] where P=(Fo^2^+2Fc^2^)/3'
_refine_ls_weighting_scheme calc
_refine_ls_wR_factor_gt 0.1642
_refine_ls_wR_factor_ref 0.1877
_reflns_number_gt 11034
_reflns_number_total 17947
_reflns_threshold_expression >2sigma(I)
_cod_data_source_file b917404d.txt
_cod_data_source_block 7321a
_cod_depositor_comments
;
The following automatic conversions were performed:

'_symmetry_cell_setting' value 'Triclinic' changed to 'triclinic'
according to /home/saulius/struct/CIF-dictionaries/cif_core.dic
dictionary named 'cif_core.dic' version 2.4.2 from
2011-04-26.

'_exptl_absorpt_correction_type' value 'Multi-scan'
changed to 'multi-scan' according to
/home/saulius/struct/CIF-dictionaries/cif_core.dic dictionary named
'cif_core.dic' version 2.4.2 from 2011-04-26.

Automatic conversion script
Id: cif_fix_values 1891 2012-01-12 08:04:46Z andrius 

The following automatic conversions were performed:

'_exptl_crystal_density_meas' value 'not measured' was changed to '?'
- the value is perceived as not measured.

Automatic conversion script
Id: cif_fix_values 3008 2015-01-20 13:52:24Z robertas 
;
_cod_original_cell_volume 5090.9(11)
_cod_original_sg_symbol_H-M P-1
_cod_original_formula_sum 'C85 H78.5 Cl6.50 F12 N O0.75 P6 Pt2 S3'
_cod_database_code 7024463

loop_
_symmetry_equiv_pos_as_xyz
'x, y, z'
'-x, -y, -z'

loop_
_atom_site_label
_atom_site_type_symbol
_atom_site_fract_x
_atom_site_fract_y
_atom_site_fract_z
_atom_site_U_iso_or_equiv
_atom_site_adp_type
_atom_site_occupancy
_atom_site_symmetry_multiplicity
_atom_site_calc_flag
_atom_site_refinement_flags
_atom_site_disorder_assembly
_atom_site_disorder_group
Pt1 Pt 0.87803(3) 0.30216(2) 0.39350(2) 0.04616(14) Uani 1 1 d . . .
Pt2 Pt 0.85255(3) 0.33398(2) 0.23149(2) 0.04530(14) Uani 1 1 d . . .
S1 S 0.80091(19) 0.26913(14) 0.33213(15) 0.0468(6) Uani 1 1 d . . .
S2 S 0.8328(2) 0.41536(15) 0.33265(15) 0.0489(6) Uani 1 1 d . . .
S3 S 0.3085(2) 0.3752(2) 0.6355(2) 0.0782(10) Uani 1 1 d . . .
P1 P 0.9233(2) 0.18324(17) 0.44185(18) 0.0541(7) Uani 1 1 d . . .
P2 P 0.9487(2) 0.35883(18) 0.43402(18) 0.0553(7) Uani 1 1 d . . .
P3 P 0.8573(2) 0.24023(17) 0.15173(18) 0.0576(8) Uani 1 1 d . . .
P4 P 0.9061(2) 0.40362(17) 0.14502(17) 0.0538(7) Uani 1 1 d . . .
N1 N 0.4502(6) 0.3457(5) 0.5141(6) 0.060(2) Uani 1 1 d . . .
C1 C 0.6738(7) 0.3440(6) 0.3775(7) 0.056(3) Uani 1 1 d . . .
H1A H 0.6665 0.3941 0.3986 0.067 Uiso 1 1 calc R . .
H1B H 0.6475 0.3559 0.3393 0.067 Uiso 1 1 calc R . .
C2 C 0.6198(7) 0.3137(7) 0.4398(6) 0.057(3) Uani 1 1 d . . .
H2A H 0.6251 0.3230 0.4869 0.069 Uiso 1 1 calc R . .
H2B H 0.6439 0.2560 0.4259 0.069 Uiso 1 1 calc R . .
C3 C 0.5158(8) 0.3625(7) 0.4490(7) 0.066(3) Uani 1 1 d . . .
H3A H 0.4958 0.4201 0.4564 0.080 Uiso 1 1 calc R . .
H3B H 0.5116 0.3491 0.4024 0.080 Uiso 1 1 calc R . .
C4 C 0.3805(8) 0.4023(7) 0.5716(7) 0.065(3) Uani 1 1 d . . .
H4 H 0.3718 0.4548 0.5764 0.078 Uiso 1 1 calc R . .
C5 C 0.4481(8) 0.2728(7) 0.5158(7) 0.061(3) Uani 1 1 d . . .
C6 C 0.5075(9) 0.2017(8) 0.4615(8) 0.080(4) Uani 1 1 d . . .
H6 H 0.5560 0.1994 0.4175 0.096 Uiso 1 1 calc R . .
C7 C 0.4940(11) 0.1358(9) 0.4734(9) 0.100(5) Uani 1 1 d . . .
H7 H 0.5345 0.0879 0.4381 0.120 Uiso 1 1 calc R . .
C8 C 0.4230(13) 0.1395(8) 0.5354(12) 0.121(7) Uani 1 1 d . . .
H8 H 0.4129 0.0949 0.5405 0.145 Uiso 1 1 calc R . .
C9 C 0.3604(11) 0.2115(9) 0.5958(10) 0.102(5) Uani 1 1 d . . .
H9 H 0.3136 0.2122 0.6400 0.122 Uiso 1 1 calc R . .
C10 C 0.3745(8) 0.2786(7) 0.5835(7) 0.062(3) Uani 1 1 d . . .
C1A C 0.8580(8) 0.1304(7) 0.4418(7) 0.061(3) Uani 1 1 d . . .
C2A C 0.7792(10) 0.1403(9) 0.5055(9) 0.091(4) Uani 1 1 d . . .
H2A1 H 0.7598 0.1727 0.5508 0.110 Uiso 1 1 calc R . .
C3A C 0.7296(13) 0.1008(12) 0.5002(13) 0.122(7) Uani 1 1 d . . .
H3A1 H 0.6774 0.1080 0.5433 0.146 Uiso 1 1 calc R . .
C4A C 0.7523(15) 0.0534(12) 0.4374(16) 0.128(8) Uani 1 1 d . . .
H4A H 0.7188 0.0267 0.4370 0.154 Uiso 1 1 calc R . .
C5A C 0.8289(12) 0.0457(8) 0.3720(12) 0.104(5) Uani 1 1 d . . .
H5A H 0.8455 0.0157 0.3262 0.125 Uiso 1 1 calc R . .
C6A C 0.8804(10) 0.0840(7) 0.3767(9) 0.077(4) Uani 1 1 d . . .
H6A H 0.9321 0.0773 0.3333 0.092 Uiso 1 1 calc R . .
C1B C 0.9116(9) 0.1918(7) 0.5399(6) 0.059(3) Uani 1 1 d . . .
C2B C 0.8250(10) 0.2514(8) 0.5929(8) 0.080(4) Uani 1 1 d . . .
H2B1 H 0.7795 0.2875 0.5763 0.096 Uiso 1 1 calc R . .
C3B C 0.8055(12) 0.2578(9) 0.6706(9) 0.094(5) Uani 1 1 d . . .
H3B1 H 0.7463 0.2962 0.7058 0.113 Uiso 1 1 calc R . .
C4B C 0.8734(13) 0.2078(10) 0.6942(9) 0.096(5) Uani 1 1 d . . .
H4B H 0.8608 0.2137 0.7458 0.115 Uiso 1 1 calc R . .
C5B C 0.9606(13) 0.1485(9) 0.6440(10) 0.094(5) Uani 1 1 d . . .
H5B H 1.0064 0.1151 0.6615 0.112 Uiso 1 1 calc R . .
C6B C 0.9793(10) 0.1391(7) 0.5662(8) 0.070(3) Uani 1 1 d . . .
H6B H 1.0370 0.0977 0.5321 0.084 Uiso 1 1 calc R . .
C1C C 1.0445(8) 0.1069(7) 0.3850(7) 0.059(3) Uani 1 1 d . . .
C2C C 1.0821(10) 0.0251(7) 0.3925(8) 0.078(4) Uani 1 1 d . . .
H2C H 1.0448 0.0083 0.4297 0.094 Uiso 1 1 calc R . .
C3C C 1.1737(12) -0.0314(8) 0.3459(10) 0.097(5) Uani 1 1 d . . .
H3C H 1.1969 -0.0859 0.3510 0.117 Uiso 1 1 calc R . .
C4C C 1.2300(11) -0.0074(10) 0.2925(11) 0.114(6) Uani 1 1 d . . .
H4C H 1.2914 -0.0456 0.2608 0.136 Uiso 1 1 calc R . .
C5C C 1.1965(11) 0.0722(10) 0.2854(10) 0.103(5) Uani 1 1 d . . .
H5C H 1.2360 0.0884 0.2498 0.123 Uiso 1 1 calc R . .
C6C C 1.1021(10) 0.1309(8) 0.3316(9) 0.081(4) Uani 1 1 d . . .
H6C H 1.0794 0.1852 0.3259 0.098 Uiso 1 1 calc R . .
C1D C 1.0046(9) 0.3172(7) 0.5023(7) 0.062(3) Uani 1 1 d . . .
C2D C 0.9608(10) 0.3475(8) 0.5778(8) 0.076(4) Uani 1 1 d . . .
H2D H 0.9003 0.3921 0.5964 0.091 Uiso 1 1 calc R . .
C3D C 1.0025(13) 0.3144(10) 0.6288(9) 0.095(5) Uani 1 1 d . . .
H3D H 0.9689 0.3357 0.6805 0.114 Uiso 1 1 calc R . .
C4D C 1.0910(14) 0.2520(11) 0.6036(11) 0.098(5) Uani 1 1 d . . .
H4D H 1.1212 0.2317 0.6365 0.118 Uiso 1 1 calc R . .
C5D C 1.1364(11) 0.2184(9) 0.5265(12) 0.102(5) Uani 1 1 d . . .
H5D H 1.1962 0.1728 0.5089 0.122 Uiso 1 1 calc R . .
C6D C 1.0950(9) 0.2510(8) 0.4741(8) 0.074(4) Uani 1 1 d . . .
H6D H 1.1272 0.2288 0.4226 0.088 Uiso 1 1 calc R . .
C1E C 1.0478(8) 0.3630(7) 0.3561(8) 0.063(3) Uani 1 1 d . . .
C2E C 1.0936(11) 0.4000(10) 0.3760(10) 0.096(5) Uani 1 1 d . . .
H2E H 1.0735 0.4224 0.4262 0.115 Uiso 1 1 calc R . .
C3E C 1.1679(12) 0.4018(11) 0.3191(11) 0.104(5) Uani 1 1 d . . .
H3E H 1.1967 0.4285 0.3303 0.125 Uiso 1 1 calc R . .
C4E C 1.2005(12) 0.3656(11) 0.2473(10) 0.112(6) Uani 1 1 d . . .
H4E H 1.2535 0.3652 0.2102 0.134 Uiso 1 1 calc R . .
C5E C 1.1562(11) 0.3287(10) 0.2273(9) 0.096(5) Uani 1 1 d . . .
H5E H 1.1786 0.3047 0.1772 0.115 Uiso 1 1 calc R . .
C6E C 1.0792(9) 0.3282(7) 0.2824(8) 0.071(3) Uani 1 1 d . . .
H6E H 1.0485 0.3044 0.2699 0.085 Uiso 1 1 calc R . .
C1F C 0.8597(9) 0.4640(7) 0.4796(7) 0.064(3) Uani 1 1 d . . .
C2F C 0.8685(10) 0.5321(8) 0.4593(8) 0.077(4) Uani 1 1 d . . .
H2F H 0.9230 0.5260 0.4196 0.092 Uiso 1 1 calc R . .
C3F C 0.7975(14) 0.6078(9) 0.4974(11) 0.096(5) Uani 1 1 d . . .
H3F H 0.8053 0.6525 0.4830 0.115 Uiso 1 1 calc R . .
C4F C 0.7181(14) 0.6203(9) 0.5540(11) 0.100(5) Uani 1 1 d . . .
H4F H 0.6720 0.6726 0.5802 0.120 Uiso 1 1 calc R . .
C5F C 0.7045(11) 0.5526(10) 0.5741(9) 0.087(4) Uani 1 1 d . . .
H5F H 0.6484 0.5595 0.6122 0.105 Uiso 1 1 calc R . .
C6F C 0.7772(9) 0.4759(7) 0.5353(8) 0.072(4) Uani 1 1 d . . .
H6F H 0.7691 0.4310 0.5479 0.087 Uiso 1 1 calc R . .
C1G C 0.8852(10) 0.2410(7) 0.0489(7) 0.062(3) Uani 1 1 d . . .
C2G C 0.8206(12) 0.2671(10) 0.0171(8) 0.095(5) Uani 1 1 d . . .
H2G H 0.7567 0.2871 0.0475 0.114 Uiso 1 1 calc R . .
C3G C 0.8512(18) 0.2635(13) -0.0618(11) 0.127(7) Uani 1 1 d . . .
H3G H 0.8059 0.2823 -0.0824 0.153 Uiso 1 1 calc R . .
C4G C 0.9402(17) 0.2350(12) -0.1085(10) 0.122(7) Uani 1 1 d . . .
H4G H 0.9576 0.2323 -0.1608 0.146 Uiso 1 1 calc R . .
C5G C 1.0044(13) 0.2104(10) -0.0789(9) 0.102(5) Uani 1 1 d . . .
H5G H 1.0673 0.1921 -0.1113 0.123 Uiso 1 1 calc R . .
C6G C 0.9806(12) 0.2108(9) 0.0019(8) 0.100(5) Uani 1 1 d . . .
H6G H 1.0269 0.1917 0.0215 0.120 Uiso 1 1 calc R . .
C1H C 0.9408(8) 0.1360(6) 0.1494(7) 0.064(3) Uani 1 1 d . . .
C2H C 1.0001(9) 0.1165(7) 0.1862(7) 0.070(3) Uani 1 1 d . . .
H2H H 0.9977 0.1579 0.2138 0.084 Uiso 1 1 calc R . .
C3H C 1.0647(11) 0.0352(8) 0.1833(9) 0.092(5) Uani 1 1 d . . .
H3H H 1.1063 0.0237 0.2069 0.110 Uiso 1 1 calc R . .
C4H C 1.0669(12) -0.0269(9) 0.1462(9) 0.101(5) Uani 1 1 d . . .
H4H H 1.1064 -0.0808 0.1470 0.121 Uiso 1 1 calc R . .
C5H C 1.0096(12) -0.0078(8) 0.1082(10) 0.106(5) Uani 1 1 d . . .
H5H H 1.0128 -0.0497 0.0807 0.127 Uiso 1 1 calc R . .
C6H C 0.9454(10) 0.0733(7) 0.1087(8) 0.082(4) Uani 1 1 d . . .
H6H H 0.9068 0.0845 0.0822 0.099 Uiso 1 1 calc R . .
C1I C 0.7406(9) 0.2448(7) 0.1914(6) 0.061(3) Uani 1 1 d . . .
C2I C 0.7264(10) 0.1825(8) 0.2197(7) 0.075(4) Uani 1 1 d . . .
H2I H 0.7766 0.1348 0.2214 0.090 Uiso 1 1 calc R . .
C3I C 0.6370(15) 0.1912(11) 0.2457(9) 0.104(5) Uani 1 1 d . . .
H3I H 0.6284 0.1477 0.2632 0.125 Uiso 1 1 calc R . .
C4I C 0.5640(13) 0.2577(11) 0.2470(10) 0.101(5) Uani 1 1 d . . .
H4I H 0.5046 0.2612 0.2650 0.121 Uiso 1 1 calc R . .
C5I C 0.5753(10) 0.3226(10) 0.2214(9) 0.093(5) Uani 1 1 d . . .
H5I H 0.5237 0.3709 0.2224 0.112 Uiso 1 1 calc R . .
C6I C 0.6627(9) 0.3150(8) 0.1947(8) 0.075(4) Uani 1 1 d . . .
H6I H 0.6703 0.3591 0.1778 0.090 Uiso 1 1 calc R . .
C1J C 0.8479(10) 0.4329(6) 0.0786(7) 0.064(3) Uani 1 1 d . . .
C2J C 0.7458(9) 0.4721(8) 0.1128(8) 0.076(4) Uani 1 1 d . . .
H2J H 0.7135 0.4791 0.1652 0.091 Uiso 1 1 calc R . .
C3J C 0.6969(11) 0.4989(8) 0.0662(10) 0.088(4) Uani 1 1 d . . .
H3J H 0.6313 0.5229 0.0865 0.105 Uiso 1 1 calc R . .
C4J C 0.7475(14) 0.4894(10) -0.0112(11) 0.097(5) Uani 1 1 d . . .
H4J H 0.7140 0.5086 -0.0421 0.116 Uiso 1 1 calc R . .
C5J C 0.8417(15) 0.4542(10) -0.0440(9) 0.105(5) Uani 1 1 d . . .
H5J H 0.8721 0.4496 -0.0963 0.126 Uiso 1 1 calc R . .
C6J C 0.8940(11) 0.4247(8) -0.0006(7) 0.077(4) Uani 1 1 d . . .
H6J H 0.9597 0.3994 -0.0236 0.092 Uiso 1 1 calc R . .
C1K C 0.8946(8) 0.4997(6) 0.1795(6) 0.058(3) Uani 1 1 d . . .
C2K C 0.8354(9) 0.5750(7) 0.1653(7) 0.071(3) Uani 1 1 d . . .
H2K H 0.7973 0.5773 0.1407 0.086 Uiso 1 1 calc R . .
C3K C 0.8329(11) 0.6461(7) 0.1877(8) 0.092(5) Uani 1 1 d . . .
H3K H 0.7936 0.6952 0.1773 0.110 Uiso 1 1 calc R . .
C4K C 0.8868(12) 0.6451(9) 0.2241(9) 0.092(5) Uani 1 1 d . . .
H4K H 0.8869 0.6922 0.2373 0.110 Uiso 1 1 calc R . .
C5K C 0.9436(11) 0.5692(9) 0.2418(8) 0.087(4) Uani 1 1 d . . .
H5K H 0.9790 0.5670 0.2690 0.104 Uiso 1 1 calc R . .
C6K C 0.9460(10) 0.4987(8) 0.2182(7) 0.073(4) Uani 1 1 d . . .
H6K H 0.9840 0.4496 0.2294 0.087 Uiso 1 1 calc R . .
C1L C 1.0341(8) 0.3463(7) 0.0904(6) 0.059(3) Uani 1 1 d . . .
C2L C 1.0856(10) 0.3814(8) 0.0467(7) 0.078(4) Uani 1 1 d . . .
H2L H 1.0544 0.4362 0.0436 0.093 Uiso 1 1 calc R . .
C3L C 1.1805(12) 0.3381(11) 0.0084(9) 0.098(5) Uani 1 1 d . . .
H3L H 1.2139 0.3641 -0.0181 0.117 Uiso 1 1 calc R . .
C4L C 1.2268(11) 0.2585(13) 0.0081(10) 0.117(6) Uani 1 1 d . . .
H4L H 1.2909 0.2282 -0.0229 0.141 Uiso 1 1 calc R . .
C5L C 1.1801(11) 0.2214(9) 0.0533(11) 0.108(6) Uani 1 1 d . . .
H5L H 1.2132 0.1670 0.0570 0.130 Uiso 1 1 calc R . .
C6L C 1.0832(9) 0.2655(7) 0.0935(8) 0.075(4) Uani 1 1 d . . .
H6L H 1.0509 0.2401 0.1230 0.090 Uiso 1 1 calc R . .
P5 P 0.5242(3) 0.4280(3) 0.6736(3) 0.0989(13) Uani 1 1 d D . .
F1 F 0.4905(13) 0.5131(7) 0.7013(9) 0.239(6) Uani 1 1 d D . .
F2 F 0.5402(13) 0.3956(10) 0.7422(8) 0.221(5) Uani 1 1 d D . .
F3 F 0.5495(13) 0.3467(7) 0.6373(9) 0.239(6) Uani 1 1 d D . .
F4 F 0.5069(13) 0.4599(10) 0.6020(8) 0.221(5) Uani 1 1 d D . .
F5 F 0.4244(9) 0.4416(12) 0.7077(10) 0.251(6) Uani 1 1 d D . .
F6 F 0.6219(9) 0.4153(12) 0.6442(10) 0.251(6) Uani 1 1 d D . .
P6 P 0.2821(11) 0.0701(9) 0.7512(8) 0.119(4) Uani 0.50 1 d PD A 1
F7 F 0.2390(14) 0.1219(12) 0.8296(11) 0.177(7) Uiso 0.50 1 d PD A 1
F8 F 0.2104(14) 0.1424(13) 0.7275(12) 0.177(7) Uiso 0.50 1 d PD A 1
F9 F 0.3314(15) 0.0194(12) 0.6718(9) 0.161(6) Uiso 0.50 1 d PD A 1
F10 F 0.3555(14) 0.0008(10) 0.7753(11) 0.161(6) Uiso 0.50 1 d PD A 1
F11 F 0.2138(13) 0.0356(12) 0.7797(11) 0.134(5) Uiso 0.50 1 d PD A 1
F12 F 0.3471(12) 0.1095(11) 0.7287(12) 0.134(5) Uiso 0.50 1 d PD A 1
P6B P 0.2681(10) 0.0682(9) 0.7294(9) 0.119(4) Uani 0.50 1 d PD B 2
F7B F 0.2709(15) 0.0811(16) 0.6469(10) 0.173(7) Uiso 0.50 1 d PD B 2
F8B F 0.2640(16) 0.0548(19) 0.8104(11) 0.173(7) Uiso 0.50 1 d PD B 2
F9B F 0.3073(13) -0.0215(10) 0.6968(14) 0.156(6) Uiso 0.50 1 d PD B 2
F10B F 0.2279(13) 0.1581(10) 0.7634(14) 0.156(6) Uiso 0.50 1 d PD B 2
F11B F 0.3681(12) 0.0557(13) 0.7016(12) 0.187(8) Uiso 0.50 1 d PD B 2
F12B F 0.1672(12) 0.0818(13) 0.7546(11) 0.187(8) Uiso 0.50 1 d PD B 2
C1S C 0.421(2) 0.0729(12) 0.3183(16) 0.298(18) Uani 1 1 d DU . .
H1S1 H 0.4845 0.0613 0.3118 0.358 Uiso 1 1 calc R . .
H1S2 H 0.4269 0.0463 0.2728 0.358 Uiso 1 1 calc R . .
Cl1A Cl 0.3765(6) 0.0337(5) 0.3955(7) 0.262(5) Uani 1 1 d DU . .
Cl1B Cl 0.3529(7) 0.1743(5) 0.3285(7) 0.261(5) Uani 1 1 d DU . .
C2S C 0.226(3) 0.9877(15) 0.967(2) 0.253(16) Uani 1 1 d D . .
H2S1 H 0.2398 1.0045 0.9172 0.303 Uiso 1 1 calc R . .
H2S2 H 0.1583 1.0178 0.9973 0.303 Uiso 1 1 calc R . .
Cl2A Cl 0.2688(11) 0.8843(10) 0.9590(7) 0.375(8) Uani 1 1 d DU . .
Cl2B Cl 0.2902(16) 0.9964(12) 1.0117(14) 0.565(16) Uani 1 1 d DU . .
C3S C 0.429(2) 0.1908(19) 0.7815(17) 0.23(3) Uiso 0.50 1 d PD . .
H3S H 0.3755 0.1933 0.7726 0.271 Uiso 0.50 1 calc PR . .
Cl3A Cl 0.482(2) 0.1168(13) 0.8309(14) 0.49(2) Uani 0.50 1 d PDU . .
Cl3B Cl 0.5247(19) 0.1805(13) 0.7074(11) 0.331(12) Uani 0.50 1 d PDU . .
Cl3C Cl 0.4126(13) 0.2711(10) 0.8330(14) 0.331(13) Uani 0.50 1 d PDU . .
C4S C 0.636(2) 0.5428(17) 0.828(2) 0.136(14) Uiso 0.50 1 d PD . .
H4S1 H 0.6409 0.5830 0.8536 0.164 Uiso 0.50 1 calc PR . .
H4S2 H 0.6124 0.5651 0.7888 0.164 Uiso 0.50 1 calc PR . .
Cl4A Cl 0.7409(14) 0.4519(11) 0.7913(7) 0.246(9) Uani 0.50 1 d PDU . .
Cl4B Cl 0.5701(18) 0.5051(19) 0.8891(15) 0.366(14) Uani 0.50 1 d PDU . .
O1W O 0.667(2) 0.2087(18) 0.8570(18) 0.173(11) Uiso 0.50 1 d P . .
O2W O 0.398(3) 0.116(3) 0.119(3) 0.135(17) Uiso 0.25 1 d P . .

loop_
_atom_site_aniso_label
_atom_site_aniso_U_11
_atom_site_aniso_U_22
_atom_site_aniso_U_33
_atom_site_aniso_U_23
_atom_site_aniso_U_13
_atom_site_aniso_U_12
Pt1 0.0563(3) 0.0392(2) 0.0525(3) 0.0151(2) -0.0286(2) -0.0257(2)
Pt2 0.0571(3) 0.0376(2) 0.0451(3) 0.00923(19) -0.0220(2) -0.0249(2)
S1 0.0595(16) 0.0357(13) 0.0493(15) 0.0107(12) -0.0233(13) -0.0254(12)
S2 0.0666(17) 0.0370(13) 0.0485(16) 0.0126(12) -0.0266(14) -0.0268(13)
S3 0.077(2) 0.075(2) 0.071(2) 0.0047(18) -0.0110(19) -0.0408(18)
P1 0.0653(18) 0.0459(16) 0.0634(19) 0.0222(15) -0.0351(16) -0.0301(14)
P2 0.0678(19) 0.0555(17) 0.0638(19) 0.0207(15) -0.0387(17) -0.0373(15)
P3 0.076(2) 0.0465(16) 0.0586(19) 0.0066(15) -0.0326(17) -0.0321(15)
P4 0.0702(19) 0.0463(16) 0.0480(17) 0.0114(14) -0.0233(15) -0.0311(15)
N1 0.052(5) 0.053(6) 0.072(7) 0.015(5) -0.018(5) -0.029(5)
C1 0.054(6) 0.050(6) 0.076(8) 0.022(6) -0.028(6) -0.034(5)
C2 0.054(7) 0.062(7) 0.055(7) 0.018(6) -0.022(6) -0.027(6)
C3 0.073(8) 0.070(8) 0.058(7) 0.017(6) -0.022(7) -0.040(7)
C4 0.050(7) 0.060(7) 0.080(9) -0.006(7) -0.015(7) -0.031(6)
C5 0.056(7) 0.057(7) 0.071(8) 0.013(7) -0.019(7) -0.034(6)
C6 0.070(8) 0.076(9) 0.081(10) -0.001(8) -0.014(8) -0.038(7)
C7 0.095(11) 0.082(10) 0.093(12) -0.002(9) 0.008(9) -0.054(9)
C8 0.148(16) 0.036(8) 0.173(19) 0.017(10) -0.057(15) -0.046(9)
C9 0.099(11) 0.082(10) 0.114(13) 0.045(10) -0.034(10) -0.044(9)
C10 0.067(8) 0.057(7) 0.067(8) 0.018(6) -0.028(7) -0.032(6)
C1A 0.070(8) 0.047(6) 0.073(8) 0.034(6) -0.033(7) -0.032(6)
C2A 0.084(10) 0.114(12) 0.101(12) 0.027(10) -0.051(9) -0.057(9)
C3A 0.118(14) 0.159(19) 0.152(18) 0.079(15) -0.062(14) -0.112(15)
C4A 0.134(17) 0.115(15) 0.22(3) 0.086(17) -0.109(19) -0.099(14)
C5A 0.116(13) 0.066(9) 0.162(17) 0.027(10) -0.087(13) -0.046(9)
C6A 0.084(9) 0.066(8) 0.109(12) 0.024(8) -0.054(9) -0.048(7)
C1B 0.081(8) 0.048(6) 0.052(7) 0.017(6) -0.029(7) -0.033(6)
C2B 0.098(11) 0.068(9) 0.083(10) 0.033(8) -0.042(9) -0.044(8)
C3B 0.104(12) 0.085(10) 0.080(11) 0.024(9) -0.031(10) -0.041(9)
C4B 0.123(13) 0.089(11) 0.083(11) 0.033(10) -0.055(11) -0.049(10)
C5B 0.136(14) 0.075(10) 0.108(13) 0.040(10) -0.089(12) -0.052(10)
C6B 0.098(10) 0.045(6) 0.077(9) 0.017(6) -0.053(8) -0.028(6)
C1C 0.076(8) 0.058(7) 0.059(7) 0.023(6) -0.043(7) -0.034(6)
C2C 0.082(9) 0.054(8) 0.086(10) 0.020(7) -0.037(8) -0.021(7)
C3C 0.100(12) 0.052(8) 0.120(14) 0.017(9) -0.057(11) -0.013(9)
C4C 0.071(10) 0.086(12) 0.134(16) -0.003(12) -0.038(11) 0.000(9)
C5C 0.083(11) 0.086(11) 0.125(14) 0.011(11) -0.024(10) -0.043(9)
C6C 0.083(10) 0.061(8) 0.107(11) 0.021(8) -0.040(9) -0.040(8)
C1D 0.081(9) 0.061(7) 0.074(9) 0.031(7) -0.052(8) -0.042(7)
C2D 0.086(9) 0.086(9) 0.074(9) 0.020(8) -0.049(8) -0.044(8)
C3D 0.127(14) 0.091(11) 0.092(11) 0.032(9) -0.078(11) -0.048(10)
C4D 0.145(16) 0.112(13) 0.114(14) 0.059(12) -0.097(13) -0.089(13)
C5D 0.098(11) 0.064(9) 0.167(18) 0.039(11) -0.083(13) -0.034(8)
C6D 0.082(9) 0.072(8) 0.092(10) 0.022(8) -0.056(8) -0.041(8)
C1E 0.063(7) 0.065(7) 0.078(9) 0.026(7) -0.035(7) -0.039(6)
C2E 0.114(12) 0.138(13) 0.111(12) 0.046(11) -0.077(11) -0.097(11)
C3E 0.111(13) 0.143(15) 0.127(15) 0.046(13) -0.072(12) -0.096(12)
C4E 0.117(13) 0.160(17) 0.091(13) 0.035(12) -0.028(11) -0.103(13)
C5E 0.091(11) 0.125(13) 0.089(11) 0.035(10) -0.040(10) -0.065(10)
C6E 0.067(8) 0.066(8) 0.077(9) 0.015(7) -0.028(8) -0.032(7)
C1F 0.079(9) 0.060(7) 0.069(8) 0.005(7) -0.043(8) -0.035(7)
C2F 0.101(10) 0.063(8) 0.094(10) 0.031(8) -0.059(9) -0.047(8)
C3F 0.146(15) 0.057(9) 0.116(14) 0.021(10) -0.083(13) -0.049(11)
C4F 0.132(15) 0.066(10) 0.114(14) 0.006(10) -0.092(13) -0.024(10)
C5F 0.090(10) 0.104(12) 0.089(11) 0.018(10) -0.056(9) -0.048(9)
C6F 0.073(9) 0.059(8) 0.085(10) -0.005(7) -0.043(8) -0.022(7)
C1G 0.101(10) 0.047(6) 0.050(7) 0.001(6) -0.033(7) -0.041(7)
C2G 0.108(12) 0.129(13) 0.067(9) 0.016(9) -0.046(9) -0.063(10)
C3G 0.21(2) 0.152(18) 0.078(13) 0.037(13) -0.087(15) -0.106(18)
C4G 0.17(2) 0.126(15) 0.052(10) -0.006(10) -0.041(13) -0.065(15)
C5G 0.130(14) 0.111(13) 0.059(10) -0.009(9) -0.016(10) -0.069(11)
C6G 0.122(13) 0.096(11) 0.067(10) -0.014(9) -0.006(10) -0.065(10)
C1H 0.072(8) 0.045(6) 0.066(8) 0.002(6) -0.032(7) -0.017(6)
C2H 0.081(9) 0.048(7) 0.068(8) 0.017(6) -0.031(7) -0.020(6)
C3H 0.101(11) 0.067(9) 0.093(11) 0.008(8) -0.054(9) -0.017(8)
C4H 0.121(13) 0.057(9) 0.110(13) 0.008(9) -0.063(11) -0.018(9)
C5H 0.127(14) 0.060(9) 0.122(14) -0.004(9) -0.046(12) -0.042(10)
C6H 0.101(10) 0.045(7) 0.094(10) 0.001(7) -0.040(9) -0.028(7)
C1I 0.083(8) 0.064(7) 0.047(7) 0.014(6) -0.033(6) -0.039(7)
C2I 0.098(10) 0.079(9) 0.071(9) 0.012(7) -0.035(8) -0.061(8)
C3I 0.161(17) 0.101(13) 0.096(12) 0.023(10) -0.047(13) -0.102(13)
C4I 0.104(13) 0.096(12) 0.116(14) 0.007(11) -0.046(11) -0.057(11)
C5I 0.076(10) 0.101(12) 0.093(11) -0.004(9) -0.037(9) -0.033(9)
C6I 0.081(9) 0.069(8) 0.105(11) 0.030(8) -0.062(9) -0.043(7)
C1J 0.113(11) 0.043(6) 0.052(7) 0.023(6) -0.042(7) -0.044(7)
C2J 0.060(8) 0.079(9) 0.080(9) 0.029(8) -0.023(8) -0.032(7)
C3J 0.081(10) 0.087(10) 0.104(12) 0.039(9) -0.051(10) -0.038(8)
C4J 0.124(14) 0.105(12) 0.108(14) 0.041(11) -0.078(13) -0.069(11)
C5J 0.160(18) 0.121(14) 0.075(11) 0.036(10) -0.069(13) -0.085(13)
C6J 0.105(10) 0.084(9) 0.054(8) 0.019(7) -0.030(8) -0.057(8)
C1K 0.083(8) 0.045(6) 0.047(7) 0.009(5) -0.018(6) -0.038(6)
C2K 0.099(10) 0.062(8) 0.069(8) 0.014(7) -0.045(8) -0.042(7)
C3K 0.129(13) 0.036(7) 0.084(10) 0.012(7) -0.028(10) -0.032(8)
C4K 0.130(13) 0.082(11) 0.081(10) 0.002(9) -0.036(10) -0.068(10)
C5K 0.124(12) 0.111(12) 0.078(10) 0.026(9) -0.050(9) -0.092(11)
C6K 0.106(10) 0.075(8) 0.073(9) 0.020(7) -0.046(8) -0.063(8)
C1L 0.069(7) 0.063(7) 0.048(7) 0.009(6) -0.018(6) -0.038(6)
C2L 0.080(9) 0.080(9) 0.064(8) 0.023(7) -0.019(8) -0.040(8)
C3L 0.089(12) 0.111(13) 0.086(11) 0.026(11) -0.015(10) -0.059(10)
C4L 0.068(10) 0.142(17) 0.097(13) -0.006(13) -0.005(10) -0.037(12)
C5L 0.082(11) 0.074(10) 0.135(15) -0.007(10) -0.024(11) -0.023(9)
C6L 0.068(8) 0.062(8) 0.085(10) 0.011(7) -0.023(8) -0.029(7)
P5 0.093(3) 0.082(3) 0.117(4) 0.000(3) -0.047(3) -0.035(2)
F1 0.357(17) 0.107(7) 0.241(12) -0.005(7) -0.137(12) -0.089(8)
F2 0.346(16) 0.261(12) 0.222(11) 0.135(10) -0.201(12) -0.213(12)
F3 0.357(17) 0.107(7) 0.241(12) -0.005(7) -0.137(12) -0.089(8)
F4 0.346(16) 0.261(12) 0.222(11) 0.135(10) -0.201(12) -0.213(12)
F5 0.126(8) 0.344(17) 0.268(13) 0.059(12) -0.056(9) -0.119(10)
F6 0.126(8) 0.344(17) 0.268(13) 0.059(12) -0.056(9) -0.119(10)
P6 0.116(5) 0.069(3) 0.133(9) 0.005(5) -0.010(5) -0.047(3)
P6B 0.116(5) 0.069(3) 0.133(9) 0.005(5) -0.010(5) -0.047(3)
C1S 0.29(2) 0.27(2) 0.33(3) 0.070(19) -0.096(18) -0.153(19)
Cl1A 0.233(9) 0.180(7) 0.330(12) 0.023(8) -0.070(8) -0.099(6)
Cl1B 0.236(9) 0.168(7) 0.350(13) 0.044(8) -0.096(9) -0.093(6)
C2S 0.34(5) 0.21(3) 0.24(4) 0.07(3) -0.14(4) -0.14(3)
Cl2A 0.447(19) 0.353(16) 0.267(12) -0.062(12) -0.122(13) -0.158(15)
Cl2B 0.52(3) 0.45(2) 0.66(3) -0.11(2) -0.08(2) -0.30(2)
Cl3A 0.31(3) 0.61(4) 0.38(3) -0.14(3) -0.03(2) -0.18(3)
Cl3B 0.44(3) 0.30(2) 0.31(2) 0.18(2) -0.16(2) -0.23(2)
Cl3C 0.227(17) 0.217(17) 0.47(3) 0.11(2) -0.051(19) -0.112(14)
Cl4A 0.37(2) 0.315(19) 0.101(8) -0.035(10) -0.036(11) -0.250(18)
Cl4B 0.33(2) 0.55(4) 0.33(3) 0.06(2) -0.22(2) -0.23(2)

loop_
_atom_type_symbol
_atom_type_description
_atom_type_scat_dispersion_real
_atom_type_scat_dispersion_imag
_atom_type_scat_source
C C 0.0033 0.0016 'International Tables Vol C Tables 4.2.6.8 and 6.1.1.4'
H H 0.0000 0.0000 'International Tables Vol C Tables 4.2.6.8 and 6.1.1.4'
N N 0.0061 0.0033 'International Tables Vol C Tables 4.2.6.8 and 6.1.1.4'
P P 0.1023 0.0942 'International Tables Vol C Tables 4.2.6.8 and 6.1.1.4'
S S 0.1246 0.1234 'International Tables Vol C Tables 4.2.6.8 and 6.1.1.4'
Pt Pt -1.7033 8.3905 'International Tables Vol C Tables 4.2.6.8 and 6.1.1.4'
F F 0.0171 0.0103 'International Tables Vol C Tables 4.2.6.8 and 6.1.1.4'
Cl Cl 0.1484 0.1585 'International Tables Vol C Tables 4.2.6.8 and 6.1.1.4'
O O 0.0106 0.0060 'International Tables Vol C Tables 4.2.6.8 and 6.1.1.4'

loop_
_geom_angle_atom_site_label_1
_geom_angle_atom_site_label_2
_geom_angle_atom_site_label_3
_geom_angle
P2 Pt1 P1 100.49(11)
P2 Pt1 S2 84.91(10)
P1 Pt1 S2 173.55(10)
P2 Pt1 S1 165.50(10)
P1 Pt1 S1 93.59(10)
S2 Pt1 S1 80.83(9)
P4 Pt2 P3 100.39(11)
P4 Pt2 S2 92.23(10)
P3 Pt2 S2 167.34(10)
P4 Pt2 S1 172.78(10)
P3 Pt2 S1 86.56(10)
S2 Pt2 S1 80.87(9)
C1 S1 Pt1 107.3(4)
C1 S1 Pt2 100.4(3)
Pt1 S1 Pt2 88.52(9)
Pt2 S2 Pt1 89.72(8)
C4 S3 C10 89.5(6)
C1C P1 C1B 106.9(5)
C1C P1 C1A 102.1(5)
C1B P1 C1A 103.2(6)
C1C P1 Pt1 112.6(4)
C1B P1 Pt1 116.3(4)
C1A P1 Pt1 114.4(4)
C1F P2 C1E 106.7(6)
C1F P2 C1D 104.4(6)
C1E P2 C1D 100.0(6)
C1F P2 Pt1 107.7(4)
C1E P2 Pt1 113.8(4)
C1D P2 Pt1 122.9(4)
C1H P3 C1I 104.9(6)
C1H P3 C1G 100.6(6)
C1I P3 C1G 104.8(6)
C1H P3 Pt2 113.3(4)
C1I P3 Pt2 107.6(4)
C1G P3 Pt2 124.0(4)
C1J P4 C1L 108.8(6)
C1J P4 C1K 102.8(5)
C1L P4 C1K 100.1(5)
C1J P4 Pt2 112.9(4)
C1L P4 Pt2 112.1(4)
C1K P4 Pt2 119.0(4)
C4 N1 C5 112.9(9)
C4 N1 C3 122.5(9)
C5 N1 C3 124.1(10)
C2 C1 S1 112.1(7)
C2 C1 H1A 109.2
S1 C1 H1A 109.2
C2 C1 H1B 109.2
S1 C1 H1B 109.2
H1A C1 H1B 107.9
C1 C2 C3 105.9(9)
C1 C2 H2A 110.6
C3 C2 H2A 110.6
C1 C2 H2B 110.6
C3 C2 H2B 110.6
H2A C2 H2B 108.7
N1 C3 C2 113.0(9)
N1 C3 H3A 109.0
C2 C3 H3A 109.0
N1 C3 H3B 109.0
C2 C3 H3B 109.0
H3A C3 H3B 107.8
N1 C4 S3 116.2(9)
N1 C4 H4 121.9
S3 C4 H4 121.9
N1 C5 C6 128.2(11)
N1 C5 C10 109.8(10)
C6 C5 C10 122.0(10)
C7 C6 C5 119.4(12)
C7 C6 H6 120.3
C5 C6 H6 120.3
C8 C7 C6 120.6(14)
C8 C7 H7 119.7
C6 C7 H7 119.7
C7 C8 C9 122.4(13)
C7 C8 H8 118.8
C9 C8 H8 118.8
C10 C9 C8 116.8(14)
C10 C9 H9 121.6
C8 C9 H9 121.6
C9 C10 C5 118.6(12)
C9 C10 S3 129.8(11)
C5 C10 S3 111.3(8)
C6A C1A C2A 117.1(12)
C6A C1A P1 120.5(10)
C2A C1A P1 122.2(11)
C1A C2A C3A 119.1(16)
C1A C2A H2A1 120.4
C3A C2A H2A1 120.4
C4A C3A C2A 124.4(18)
C4A C3A H3A1 117.8
C2A C3A H3A1 117.8
C3A C4A C5A 117.1(16)
C3A C4A H4A 121.5
C5A C4A H4A 121.5
C4A C5A C6A 119.2(17)
C4A C5A H5A 120.4
C6A C5A H5A 120.4
C1A C6A C5A 123.0(15)
C1A C6A H6A 118.5
C5A C6A H6A 118.5
C2B C1B C6B 118.4(12)
C2B C1B P1 116.4(10)
C6B C1B P1 125.0(10)
C1B C2B C3B 121.0(14)
C1B C2B H2B1 119.5
C3B C2B H2B1 119.5
C4B C3B C2B 119.4(15)
C4B C3B H3B1 120.3
C2B C3B H3B1 120.3
C3B C4B C5B 121.9(15)
C3B C4B H4B 119.0
C5B C4B H4B 119.0
C4B C5B C6B 119.1(14)
C4B C5B H5B 120.5
C6B C5B H5B 120.5
C1B C6B C5B 120.2(13)
C1B C6B H6B 119.9
C5B C6B H6B 119.9
C6C C1C C2C 118.3(12)
C6C C1C P1 118.3(9)
C2C C1C P1 123.4(10)
C3C C2C C1C 121.4(13)
C3C C2C H2C 119.3
C1C C2C H2C 119.3
C4C C3C C2C 120.0(14)
C4C C3C H3C 120.0
C2C C3C H3C 120.0
C5C C4C C3C 120.1(15)
C5C C4C H4C 119.9
C3C C4C H4C 119.9
C4C C5C C6C 120.8(15)
C4C C5C H5C 119.6
C6C C5C H5C 119.6
C1C C6C C5C 119.4(12)
C1C C6C H6C 120.3
C5C C6C H6C 120.3
C2D C1D C6D 118.9(12)
C2D C1D P2 123.3(10)
C6D C1D P2 117.8(10)
C1D C2D C3D 122.7(14)
C1D C2D H2D 118.6
C3D C2D H2D 118.6
C4D C3D C2D 120.2(16)
C4D C3D H3D 119.9
C2D C3D H3D 119.9
C3D C4D C5D 118.0(15)
C3D C4D H4D 121.0
C5D C4D H4D 121.0
C4D C5D C6D 122.4(15)
C4D C5D H5D 118.8
C6D C5D H5D 118.8
C1D C6D C5D 117.6(14)
C1D C6D H6D 121.2
C5D C6D H6D 121.2
C6E C1E C2E 120.9(12)
C6E C1E P2 121.5(9)
C2E C1E P2 117.5(11)
C3E C2E C1E 117.9(15)
C3E C2E H2E 121.0
C1E C2E H2E 121.0
C4E C3E C2E 121.2(14)
C4E C3E H3E 119.4
C2E C3E H3E 119.4
C3E C4E C5E 121.2(15)
C3E C4E H4E 119.4
C5E C4E H4E 119.4
C6E C5E C4E 119.1(15)
C6E C5E H5E 120.4
C4E C5E H5E 120.4
C5E C6E C1E 119.6(13)
C5E C6E H6E 120.2
C1E C6E H6E 120.2
C6F C1F C2F 117.8(12)
C6F C1F P2 116.8(9)
C2F C1F P2 125.3(11)
C3F C2F C1F 120.3(14)
C3F C2F H2F 119.9
C1F C2F H2F 119.9
C4F C3F C2F 122.7(16)
C4F C3F H3F 118.7
C2F C3F H3F 118.7
C3F C4F C5F 118.8(16)
C3F C4F H4F 120.6
C5F C4F H4F 120.6
C6F C5F C4F 118.0(15)
C6F C5F H5F 121.0
C4F C5F H5F 121.0
C1F C6F C5F 122.3(13)
C1F C6F H6F 118.9
C5F C6F H6F 118.9
C2G C1G C6G 119.1(13)
C2G C1G P3 125.1(11)
C6G C1G P3 115.8(11)
C1G C2G C3G 119.4(17)
C1G C2G H2G 120.3
C3G C2G H2G 120.3
C4G C3G C2G 124(2)
C4G C3G H3G 118.1
C2G C3G H3G 118.1
C3G C4G C5G 118.1(18)
C3G C4G H4G 120.9
C5G C4G H4G 120.9
C4G C5G C6G 122.7(18)
C4G C5G H5G 118.7
C6G C5G H5G 118.7
C1G C6G C5G 116.9(16)
C1G C6G H6G 121.5
C5G C6G H6G 121.5
C2H C1H C6H 118.4(11)
C2H C1H P3 122.4(9)
C6H C1H P3 119.2(10)
C1H C2H C3H 121.4(13)
C1H C2H H2H 119.3
C3H C2H H2H 119.3
C4H C3H C2H 120.6(14)
C4H C3H H3H 119.7
C2H C3H H3H 119.7
C5H C4H C3H 118.1(14)
C5H C4H H4H 121.0
C3H C4H H4H 121.0
C4H C5H C6H 122.7(14)
C4H C5H H5H 118.7
C6H C5H H5H 118.7
C1H C6H C5H 118.8(14)
C1H C6H H6H 120.6
C5H C6H H6H 120.6
C2I C1I C6I 117.3(12)
C2I C1I P3 123.8(10)
C6I C1I P3 119.0(9)
C1I C2I C3I 119.2(14)
C1I C2I H2I 120.4
C3I C2I H2I 120.4
C4I C3I C2I 122.8(15)
C4I C3I H3I 118.6
C2I C3I H3I 118.6
C3I C4I C5I 119.5(16)
C3I C4I H4I 120.3
C5I C4I H4I 120.3
C6I C5I C4I 118.7(15)
C6I C5I H5I 120.7
C4I C5I H5I 120.7
C5I C6I C1I 122.5(13)
C5I C6I H6I 118.7
C1I C6I H6I 118.7
C6J C1J C2J 118.9(12)
C6J C1J P4 125.3(11)
C2J C1J P4 115.7(9)
C3J C2J C1J 118.7(13)
C3J C2J H2J 120.6
C1J C2J H2J 120.6
C2J C3J C4J 118.9(14)
C2J C3J H3J 120.6
C4J C3J H3J 120.6
C5J C4J C3J 123.4(16)
C5J C4J H4J 118.3
C3J C4J H4J 118.3
C4J C5J C6J 120.2(16)
C4J C5J H5J 119.9
C6J C5J H5J 119.9
C5J C6J C1J 119.8(15)
C5J C6J H6J 120.1
C1J C6J H6J 120.1
C6K C1K C2K 118.2(11)
C6K C1K P4 119.5(9)
C2K C1K P4 122.3(10)
C3K C2K C1K 121.0(13)
C3K C2K H2K 119.5
C1K C2K H2K 119.5
C4K C3K C2K 121.1(13)
C4K C3K H3K 119.5
C2K C3K H3K 119.5
C3K C4K C5K 118.0(12)
C3K C4K H4K 121.0
C5K C4K H4K 121.0
C6K C5K C4K 120.0(13)
C6K C5K H5K 120.0
C4K C5K H5K 120.0
C1K C6K C5K 121.7(13)
C1K C6K H6K 119.2
C5K C6K H6K 119.2
C6L C1L C2L 117.2(12)
C6L C1L P4 120.1(9)
C2L C1L P4 122.7(10)
C3L C2L C1L 121.5(13)
C3L C2L H2L 119.3
C1L C2L H2L 119.3
C4L C3L C2L 120.8(15)
C4L C3L H3L 119.6
C2L C3L H3L 119.6
C3L C4L C5L 120.0(15)
C3L C4L H4L 120.0
C5L C4L H4L 120.0
C4L C5L C6L 119.2(15)
C4L C5L H5L 120.4
C6L C5L H5L 120.4
C1L C6L C5L 121.0(13)
C1L C6L H6L 119.5
C5L C6L H6L 119.5
F1 P5 F6 88.3(10)
F1 P5 F3 170.4(10)
F6 P5 F3 96.2(10)
F1 P5 F2 96.6(9)
F6 P5 F2 86.6(10)
F3 P5 F2 92.1(9)
F1 P5 F5 90.6(10)
F6 P5 F5 177.0(11)
F3 P5 F5 85.3(10)
F2 P5 F5 90.8(10)
F1 P5 F4 84.7(8)
F6 P5 F4 94.3(10)
F3 P5 F4 86.5(9)
F2 P5 F4 178.5(8)
F5 P5 F4 88.3(9)
F9 P6 F11 92.8(10)
F9 P6 F7 175.7(14)
F11 P6 F7 91.2(10)
F9 P6 F12 91.8(14)
F11 P6 F12 175.3(14)
F7 P6 F12 84.1(13)
F9 P6 F10 89.2(9)
F11 P6 F10 91.4(15)
F7 P6 F10 89.3(9)
F12 P6 F10 88.9(10)
F9 P6 F8 92.0(9)
F11 P6 F8 91.1(15)
F7 P6 F8 89.4(9)
F12 P6 F8 88.6(10)
F10 P6 F8 177.2(14)
F11B P6B F12B 177.9(12)
F11B P6B F9B 90.4(9)
F12B P6B F9B 89.6(9)
F11B P6B F8B 92.1(9)
F12B P6B F8B 90.0(9)
F9B P6B F8B 96.7(18)
F11B P6B F10B 90.1(9)
F12B P6B F10B 89.9(9)
F9B P6B F10B 179.0(18)
F8B P6B F10B 82.5(17)
F11B P6B F7B 89.0(9)
F12B P6B F7B 88.9(9)
F9B P6B F7B 82.6(15)
F8B P6B F7B 178.7(15)
F10B P6B F7B 98.2(16)
Cl1B C1S Cl1A 112.2(15)
Cl1B C1S H1S1 109.2
Cl1A C1S H1S1 109.2
Cl1B C1S H1S2 109.2
Cl1A C1S H1S2 109.2
H1S1 C1S H1S2 107.9
Cl2B C2S Cl2A 98.4(14)
Cl2B C2S H2S1 112.1
Cl2A C2S H2S1 112.1
Cl2B C2S H2S2 112.1
Cl2A C2S H2S2 112.1
H2S1 C2S H2S2 109.7
Cl3B C3S Cl3C 95.9(14)
Cl3B C3S Cl3A 100.4(15)
Cl3C C3S Cl3A 96.9(14)
Cl3B C3S H3S 119.6
Cl3C C3S H3S 119.6
Cl3A C3S H3S 119.6
Cl4B C4S Cl4A 96.7(17)
Cl4B C4S H4S1 112.4
Cl4A C4S H4S1 112.4
Cl4B C4S H4S2 112.4
Cl4A C4S H4S2 112.4
H4S1 C4S H4S2 110.0

loop_
_geom_bond_atom_site_label_1
_geom_bond_atom_site_label_2
_geom_bond_distance
Pt1 P2 2.281(3)
Pt1 P1 2.298(3)
Pt1 S2 2.346(3)
Pt1 S1 2.352(3)
Pt2 P4 2.279(3)
Pt2 P3 2.319(3)
Pt2 S2 2.326(3)
Pt2 S1 2.370(3)
S1 C1 1.845(10)
S3 C4 1.660(12)
S3 C10 1.717(12)
P1 C1C 1.815(12)
P1 C1B 1.818(12)
P1 C1A 1.821(12)
P2 C1F 1.830(12)
P2 C1E 1.850(12)
P2 C1D 1.856(12)
P3 C1H 1.813(11)
P3 C1I 1.845(12)
P3 C1G 1.849(12)
P4 C1J 1.828(12)
P4 C1L 1.828(12)
P4 C1K 1.837(10)
N1 C4 1.307(13)
N1 C5 1.387(13)
N1 C3 1.490(13)
C1 C2 1.503(13)
C1 H1A 0.9700
C1 H1B 0.9700
C2 C3 1.544(15)
C2 H2A 0.9700
C2 H2B 0.9700
C3 H3A 0.9700
C3 H3B 0.9700
C4 H4 0.9300
C5 C6 1.397(16)
C5 C10 1.410(15)
C6 C7 1.363(17)
C6 H6 0.9300
C7 C8 1.33(2)
C7 H7 0.9300
C8 C9 1.47(2)
C8 H8 0.9300
C9 C10 1.390(16)
C9 H9 0.9300
C1A C6A 1.365(17)
C1A C2A 1.395(17)
C2A C3A 1.40(2)
C2A H2A1 0.9300
C3A C4A 1.34(3)
C3A H3A1 0.9300
C4A C5A 1.40(2)
C4A H4A 0.9300
C5A C6A 1.407(18)
C5A H5A 0.9300
C6A H6A 0.9300
C1B C2B 1.391(17)
C1B C6B 1.399(16)
C2B C3B 1.395(19)
C2B H2B1 0.9300
C3B C4B 1.35(2)
C3B H3B1 0.9300
C4B C5B 1.38(2)
C4B H4B 0.9300
C5B C6B 1.402(18)
C5B H5B 0.9300
C6B H6B 0.9300
C1C C6C 1.375(16)
C1C C2C 1.394(15)
C2C C3C 1.381(19)
C2C H2C 0.9300
C3C C4C 1.36(2)
C3C H3C 0.9300
C4C C5C 1.36(2)
C4C H4C 0.9300
C5C C6C 1.418(18)
C5C H5C 0.9300
C6C H6C 0.9300
C1D C2D 1.354(17)
C1D C6D 1.385(16)
C2D C3D 1.393(18)
C2D H2D 0.9300
C3D C4D 1.34(2)
C3D H3D 0.9300
C4D C5D 1.39(2)
C4D H4D 0.9300
C5D C6D 1.412(19)
C5D H5D 0.9300
C6D H6D 0.9300
C1E C6E 1.370(17)
C1E C2E 1.418(16)
C2E C3E 1.36(2)
C2E H2E 0.9300
C3E C4E 1.34(2)
C3E H3E 0.9300
C4E C5E 1.40(2)
C4E H4E 0.9300
C5E C6E 1.369(17)
C5E H5E 0.9300
C6E H6E 0.9300
C1F C6F 1.357(17)
C1F C2F 1.385(16)
C2F C3F 1.364(19)
C2F H2F 0.9300
C3F C4F 1.32(2)
C3F H3F 0.9300
C4F C5F 1.42(2)
C4F H4F 0.9300
C5F C6F 1.385(17)
C5F H5F 0.9300
C6F H6F 0.9300
C1G C2G 1.362(18)
C1G C6G 1.395(18)
C2G C3G 1.40(2)
C2G H2G 0.9300
C3G C4G 1.31(2)
C3G H3G 0.9300
C4G C5G 1.33(2)
C4G H4G 0.9300
C5G C6G 1.45(2)
C5G H5G 0.9300
C6G H6G 0.9300
C1H C2H 1.366(16)
C1H C6H 1.387(16)
C2H C3H 1.407(16)
C2H H2H 0.9300
C3H C4H 1.363(19)
C3H H3H 0.9300
C4H C5H 1.36(2)
C4H H4H 0.9300
C5H C6H 1.413(18)
C5H H5H 0.9300
C6H H6H 0.9300
C1I C2I 1.364(15)
C1I C6I 1.369(16)
C2I C3I 1.37(2)
C2I H2I 0.9300
C3I C4I 1.30(2)
C3I H3I 0.9300
C4I C5I 1.37(2)
C4I H4I 0.9300
C5I C6I 1.350(17)
C5I H5I 0.9300
C6I H6I 0.9300
C1J C6J 1.406(16)
C1J C2J 1.444(17)
C2J C3J 1.383(18)
C2J H2J 0.9300
C3J C4J 1.38(2)
C3J H3J 0.9300
C4J C5J 1.33(2)
C4J H4J 0.9300
C5J C6J 1.375(19)
C5J H5J 0.9300
C6J H6J 0.9300
C1K C6K 1.349(16)
C1K C2K 1.406(16)
C2K C3K 1.394(16)
C2K H2K 0.9300
C3K C4K 1.35(2)
C3K H3K 0.9300
C4K C5K 1.43(2)
C4K H4K 0.9300
C5K C6K 1.391(16)
C5K H5K 0.9300
C6K H6K 0.9300
C1L C6L 1.369(15)
C1L C2L 1.380(15)
C2L C3L 1.351(19)
C2L H2L 0.9300
C3L C4L 1.33(2)
C3L H3L 0.9300
C4L C5L 1.37(2)
C4L H4L 0.9300
C5L C6L 1.382(18)
C5L H5L 0.9300
C6L H6L 0.9300
P5 F1 1.463(10)
P5 F6 1.478(11)
P5 F3 1.494(11)
P5 F2 1.499(11)
P5 F5 1.506(11)
P5 F4 1.557(11)
P6 F9 1.525(16)
P6 F11 1.530(16)
P6 F7 1.533(17)
P6 F12 1.551(16)
P6 F10 1.552(17)
P6 F8 1.557(17)
P6B F11B 1.518(17)
P6B F12B 1.532(17)
P6B F9B 1.547(16)
P6B F8B 1.547(16)
P6B F10B 1.553(15)
P6B F7B 1.579(16)
C1S Cl1B 1.687(17)
C1S Cl1A 1.721(18)
C1S H1S1 0.9700
C1S H1S2 0.9700
C2S Cl2B 1.707(18)
C2S Cl2A 1.719(17)
C2S H2S1 0.9700
C2S H2S2 0.9700
C3S Cl3B 1.68(2)
C3S Cl3C 1.68(2)
C3S Cl3A 1.76(2)
C3S H3S 0.9800
C4S Cl4B 1.705(19)
C4S Cl4A 1.729(18)
C4S H4S1 0.9700
C4S H4S2 0.9700
